data_1007092
loop_
_publ_author_name
'Averbuch-Pouchot, M T'
'Durif, A'

_publ_section_title
;
Crystal Chemistry of M(II) Ag (P O~3~)~3~ Polyphosphates for M(II) =
Zn,Co,Ni,Mg and M(II)~4~ Na~4~ (P~4~ O~12~)~3~ Tetrametaphosphates for
M(II)=Zn,Co,Ni: Crystal Structures of Zn Ag (P O~3~)~3~ and Zn~4~ Na~4~
(P~4~ O~12~)~3~
;
_journal_coden_ASTM JSSCBI
_journal_name_full 'Journal of Solid State Chemistry'
_journal_page_first 341
_journal_page_last 352
_journal_paper_doi 10.1016/S0022-4596(83)80012-7
_journal_volume 49
_journal_year 1983
_chemical_formula_structural 'Zn Ag (P O3)3'
_chemical_formula_sum 'Ag O9 P3 Zn'
_chemical_name_systematic 'Zinc silver catena-phosphate'
_space_group_IT_number 54
_symmetry_cell_setting orthorhombic
_symmetry_Int_Tables_number 54
_symmetry_space_group_name_Hall '-P 2a 2ac'
_symmetry_space_group_name_H-M 'P c c a'
_cell_angle_alpha 90
_cell_angle_beta 90
_cell_angle_gamma 90
_cell_formula_units_Z 8
_cell_length_a 13.95
_cell_length_b 10.735
_cell_length_c 9.951
_cell_volume 1490.2
_refine_ls_R_factor_all 0.024
_cod_database_code 1007092

loop_
_symmetry_equiv_pos_as_xyz
x,y,z
1/2-x,-y,z
1/2+x,-y,1/2-z
-x,y,1/2-z
-x,-y,-z
1/2+x,y,-z
1/2-x,y,1/2+z
x,-y,1/2+z

loop_
_atom_site_label
_atom_site_type_symbol
_atom_site_symmetry_multiplicity
_atom_site_Wyckoff_symbol
_atom_site_fract_x
_atom_site_fract_y
_atom_site_fract_z
_atom_site_occupancy
_atom_site_attached_hydrogens
_atom_site_calc_flag
Ag1 Ag1+ 8 f 0.37690(3) 0.24870(4) 0.02445(4) 1. 0 d
Zn1 Zn2+ 4 e 0.25 0.5 0.46555(5) 1. 0 d
Zn2 Zn2+ 4 a 0. 0. 0. 1. 0 d
P1 P5+ 8 f 0.14898(6) 0.04610(8) 0.23865(9) 1. 0 d
P2 P5+ 8 f 0.12635(7) 0.25085(8) 0.04840(8) 1. 0 d
P3 P5+ 8 f 0.10061(6) 0.47006(7) 0.21442(9) 1. 0 d
O1 O2- 4 d 0.25 0. 0.2937(3) 1. 0 d
O2 O2- 8 f 0.0919(2) 0.0833(2) 0.3579(3) 1. 0 d
O3 O2- 8 f 0.3927(2) 0.0443(2) 0.1420(3) 1. 0 d
O4 O2- 8 f 0.1808(2) 0.1692(2) 0.1590(3) 1. 0 d
O5 O2- 8 f 0.2980(2) 0.3173(2) 0.4726(3) 1. 0 d
O6 O2- 8 f 0.0558(2) 0.1740(2) 0.9737(3) 1. 0 d
O7 O2- 8 f 0.0660(2) 0.3476(2) 0.1355(3) 1. 0 d
O8 O2- 8 f 0.3487(2) 0.4451(2) 0.1200(3) 1. 0 d
O9 O2- 8 f 0.1499(2) 0.4312(3) 0.3380(3) 1. 0 d
O10 O2- 4 c 0.5 0.4686(3) 0.25 1. 0 d

loop_
_atom_type_symbol
_atom_type_oxidation_number
Ag1+ 1.000
Zn2+ 2.000
P5+ 5.000
O2- -2.000
